data_7101999
loop_
_publ_author_name
'Yin, Zhenming'
'Zhang, Yanhua'
'He, Jiaqi'
'Cheng, Jin-Pei'

_publ_section_title
;
 Hydrogen bond assisted helical self-assembly into [n]catenane.
;
_journal_issue 25
_journal_name_full 'Chemical communications (Cambridge, England)'
_journal_page_first 2599
_journal_page_last 2601
_journal_paper_doi 10.1039/b703591h
_journal_year 2007
_chemical_formula_sum 'C54 H58 Cl4 Hg2 N8 O9'
_chemical_formula_weight 1506.06
_chemical_name_systematic
;
?
;
_space_group_IT_number 2
_symmetry_cell_setting triclinic
_symmetry_space_group_name_Hall '-P 1'
_symmetry_space_group_name_H-M 'P -1'
_atom_sites_solution_hydrogens geom
_atom_sites_solution_primary direct
_atom_sites_solution_secondary difmap
_audit_creation_method SHELXL-97
_cell_angle_alpha 71.0860(10)
_cell_angle_beta 80.2820(10)
_cell_angle_gamma 79.0090(10)
_cell_formula_units_Z 2
_cell_length_a 12.7414(9)
_cell_length_b 14.6499(11)
_cell_length_c 16.8512(13)
_cell_measurement_reflns_used 3855
_cell_measurement_temperature 293(2)
_cell_measurement_theta_max 22.17
_cell_measurement_theta_min 2.24
_cell_volume 2901.6(4)
_computing_cell_refinement 'Bruker SMART APEX II'
_computing_data_collection 'Bruker SMART APEX II'
_computing_data_reduction 'Bruker SAINT'
_computing_molecular_graphics 'Bruker SHELXTL'
_computing_publication_material 'Bruker SHELXTL'
_computing_structure_refinement 'SHELXL-97 (Sheldrick, 1997)'
_computing_structure_solution 'SHELXS-97 (Sheldrick, 1990)'
_diffrn_ambient_temperature 293(2)
_diffrn_measured_fraction_theta_full 0.987
_diffrn_measured_fraction_theta_max 0.987
_diffrn_measurement_device_type 'CCD area detector'
_diffrn_measurement_method 'phi and omega scans'
_diffrn_radiation_monochromator graphite
_diffrn_radiation_source 'fine-focus sealed tube'
_diffrn_radiation_type MoK\a
_diffrn_radiation_wavelength 0.71073
_diffrn_reflns_av_R_equivalents 0.0215
_diffrn_reflns_av_sigmaI/netI 0.0462
_diffrn_reflns_limit_h_max 15
_diffrn_reflns_limit_h_min -15
_diffrn_reflns_limit_k_max 15
_diffrn_reflns_limit_k_min -17
_diffrn_reflns_limit_l_max 18
_diffrn_reflns_limit_l_min -19
_diffrn_reflns_number 15900
_diffrn_reflns_theta_full 25.03
_diffrn_reflns_theta_max 25.03
_diffrn_reflns_theta_min 1.65
_exptl_absorpt_coefficient_mu 5.529
_exptl_absorpt_correction_T_max 1.000000
_exptl_absorpt_correction_T_min 0.627568
_exptl_absorpt_correction_type multi-scan
_exptl_absorpt_process_details SADABS
_exptl_crystal_colour COLORLESS
_exptl_crystal_density_diffrn 1.723
_exptl_crystal_density_meas ?
_exptl_crystal_density_method 'not measured'
_exptl_crystal_description BLOCK
_exptl_crystal_F_000 1474
_exptl_crystal_size_max 0.26
_exptl_crystal_size_mid 0.20
_exptl_crystal_size_min 0.14
_refine_diff_density_max 4.705
_refine_diff_density_min -3.786
_refine_diff_density_rms 0.119
_refine_ls_extinction_method none
_refine_ls_goodness_of_fit_ref 1.035
_refine_ls_hydrogen_treatment constr
_refine_ls_matrix_type full
_refine_ls_number_parameters 707
_refine_ls_number_reflns 10118
_refine_ls_number_restraints 0
_refine_ls_restrained_S_all 1.035
_refine_ls_R_factor_all 0.0739
_refine_ls_R_factor_gt 0.0487
_refine_ls_shift/su_max 0.001
_refine_ls_shift/su_mean 0.000
_refine_ls_structure_factor_coef Fsqd
_refine_ls_weighting_details 'calc w=1/[\s^2^(Fo^2^)+(0.0387P)^2^+15.7983P] where P=(Fo^2^+2Fc^2^)/3'
_refine_ls_weighting_scheme calc
_refine_ls_wR_factor_gt 0.1060
_refine_ls_wR_factor_ref 0.1168
_reflns_number_gt 7360
_reflns_number_total 10118
_reflns_threshold_expression >2sigma(I)
_cod_data_source_file b703591h.txt
_cod_data_source_block 51229c
_cod_depositor_comments
;
The following automatic conversions were performed:
'_symmetry_cell_setting' value 'Triclinic' changed to 'triclinic'
according to '/home/saulius/struct/CIF-dictionaries/cif_core.dic'
dictionary named 'cif_core.dic' version 2.4.1 from
2010-06-29.

'_exptl_absorpt_correction_type' value 'MULTI-SCAN' changed
to 'multi-scan' according to
'/home/saulius/struct/CIF-dictionaries/cif_core.dic' dictionary named
'cif_core.dic' version 2.4.1 from 2010-06-29.

Automatic conversion script
Id: cif_fix_enum 1527 2010-12-29 10:47:43Z saulius 

The following automatic conversions were performed:

'_exptl_crystal_density_meas' value 'NONE' was changed to '?' - the
value is perceived as not measured.

Automatic conversion script
Id: cif_fix_values 3008 2015-01-20 13:52:24Z robertas 
;
_cod_original_sg_symbol_H-M P-1
_cod_database_code 7101999

loop_
_symmetry_equiv_pos_as_xyz
'x, y, z'
'-x, -y, -z'

loop_
_atom_site_label
_atom_site_type_symbol
_atom_site_fract_x
_atom_site_fract_y
_atom_site_fract_z
_atom_site_U_iso_or_equiv
_atom_site_adp_type
_atom_site_occupancy
_atom_site_symmetry_multiplicity
_atom_site_calc_flag
_atom_site_refinement_flags
_atom_site_disorder_assembly
_atom_site_disorder_group
Hg1 Hg 0.26155(3) -0.19759(3) 0.04796(2) 0.04984(11) Uani 1 1 d . . .
Hg2 Hg 0.09268(4) 0.22780(3) 1.10076(2) 0.07524(15) Uani 1 1 d . . .
Cl1 Cl 0.08370(17) -0.1912(2) 0.11242(16) 0.0695(7) Uani 1 1 d . . .
Cl2 Cl 0.3926(2) -0.2012(2) -0.06565(15) 0.0777(7) Uani 1 1 d . . .
Cl3 Cl 0.2419(3) 0.2993(2) 1.1003(3) 0.1239(14) Uani 1 1 d . . .
Cl4 Cl -0.0473(3) 0.1397(3) 1.1742(2) 0.1153(12) Uani 1 1 d . . .
O1 O 0.3030(4) 0.1280(4) 0.2860(3) 0.0484(14) Uani 1 1 d . . .
O2 O 0.3835(4) 0.1060(4) 0.4014(3) 0.0434(12) Uani 1 1 d . . .
O3 O 0.3709(4) 0.4130(4) 0.5099(3) 0.0461(13) Uani 1 1 d . . .
O4 O 0.3697(4) 0.4131(4) 0.6433(3) 0.0441(13) Uani 1 1 d . . .
O5 O 0.3034(4) 0.0881(4) 0.6148(3) 0.0432(12) Uani 1 1 d . . .
O6 O 0.3686(4) 0.0828(4) 0.7315(3) 0.0491(14) Uani 1 1 d . . .
O7 O 0.2132(4) 0.4131(4) 0.3789(3) 0.0441(12) Uani 1 1 d . . .
O8 O 0.2176(4) 0.4426(4) 0.2392(3) 0.0491(14) Uani 1 1 d . . .
N1 N 0.3121(5) -0.0862(5) 0.1120(4) 0.0466(16) Uani 1 1 d . . .
N2 N 0.1781(4) 0.1806(4) 0.4750(3) 0.0306(13) Uani 1 1 d . . .
H2 H 0.2235 0.1617 0.5116 0.037 Uiso 1 1 calc R . .
N3 N 0.1785(4) 0.3242(4) 0.5634(4) 0.0324(13) Uani 1 1 d . . .
H3 H 0.1952 0.3353 0.5099 0.039 Uiso 1 1 calc R . .
N4 N 0.6470(5) 0.3224(5) 0.8388(4) 0.0525(17) Uani 1 1 d . . .
N5 N 0.1782(6) 0.1426(5) 0.9982(4) 0.0540(18) Uani 1 1 d . . .
N6 N 0.4874(4) 0.1682(4) 0.5178(3) 0.0330(13) Uani 1 1 d . . .
H6 H 0.4512 0.1525 0.4867 0.040 Uiso 1 1 calc R . .
N7 N 0.4359(4) 0.3336(4) 0.3646(3) 0.0325(13) Uani 1 1 d . . .
H7 H 0.4167 0.3417 0.4135 0.039 Uiso 1 1 calc R . .
N8 N -0.0075(7) 0.6389(6) 0.0093(5) 0.067(2) Uani 1 1 d . . .
C1 C 0.4374(6) 0.0009(6) 0.1343(5) 0.048(2) Uani 1 1 d . . .
H1 H 0.5053 0.0203 0.1198 0.058 Uiso 1 1 calc R . .
C2 C 0.4078(6) -0.0564(6) 0.0939(5) 0.050(2) Uani 1 1 d . . .
H2A H 0.4567 -0.0749 0.0522 0.060 Uiso 1 1 calc R . .
C3 C 0.2431(7) -0.0577(7) 0.1700(6) 0.058(2) Uani 1 1 d . . .
H3A H 0.1750 -0.0763 0.1817 0.070 Uiso 1 1 calc R . .
C4 C 0.2678(7) -0.0013(6) 0.2141(5) 0.052(2) Uani 1 1 d . . .
H4 H 0.2175 0.0157 0.2558 0.063 Uiso 1 1 calc R . .
C5 C 0.3671(6) 0.0297(5) 0.1961(4) 0.0378(17) Uani 1 1 d . . .
C6 C 0.3979(6) 0.0891(6) 0.2427(5) 0.047(2) Uani 1 1 d . . .
H6A H 0.4471 0.0488 0.2828 0.056 Uiso 1 1 calc R . .
H6B H 0.4337 0.1417 0.2035 0.056 Uiso 1 1 calc R . .
C7 C 0.3052(6) 0.1328(5) 0.3628(4) 0.0339(16) Uani 1 1 d . . .
C8 C 0.1990(6) 0.1728(5) 0.3949(4) 0.0341(16) Uani 1 1 d . . .
C9 C 0.1072(6) 0.2117(5) 0.3562(5) 0.0409(18) Uani 1 1 d . . .
H9 H 0.0984 0.2164 0.3013 0.049 Uiso 1 1 calc R . .
C10 C 0.0294(6) 0.2431(5) 0.4146(5) 0.0405(18) Uani 1 1 d . . .
H10 H -0.0407 0.2726 0.4054 0.049 Uiso 1 1 calc R . .
C11 C 0.0748(5) 0.2225(5) 0.4880(4) 0.0316(15) Uani 1 1 d . . .
C12 C 0.0255(5) 0.2317(5) 0.5735(4) 0.0352(16) Uani 1 1 d . . .
C13 C -0.0860(5) 0.2943(6) 0.5678(5) 0.0451(19) Uani 1 1 d . . .
H13A H -0.1290 0.2676 0.5408 0.054 Uiso 1 1 calc R . .
H13B H -0.1208 0.2884 0.6247 0.054 Uiso 1 1 calc R . .
C14 C -0.0869(7) 0.4017(6) 0.5202(6) 0.064(3) Uani 1 1 d . . .
H14A H -0.0508 0.4308 0.5494 0.096 Uiso 1 1 calc R . .
H14B H -0.1599 0.4335 0.5169 0.096 Uiso 1 1 calc R . .
H14C H -0.0505 0.4088 0.4643 0.096 Uiso 1 1 calc R . .
C15 C 0.0144(6) 0.1271(5) 0.6352(5) 0.0395(17) Uani 1 1 d . . .
H15A H 0.0860 0.0913 0.6436 0.047 Uiso 1 1 calc R . .
H15B H -0.0204 0.1332 0.6895 0.047 Uiso 1 1 calc R . .
C16 C -0.0482(7) 0.0680(6) 0.6066(6) 0.061(2) Uani 1 1 d . . .
H16A H -0.1212 0.0997 0.6028 0.091 Uiso 1 1 calc R . .
H16B H -0.0473 0.0040 0.6466 0.091 Uiso 1 1 calc R . .
H16C H -0.0159 0.0627 0.5522 0.091 Uiso 1 1 calc R . .
C17 C 0.0968(5) 0.2762(5) 0.6098(4) 0.0359(16) Uani 1 1 d . . .
C18 C 0.0971(7) 0.2746(7) 0.6920(5) 0.054(2) Uani 1 1 d . . .
H18 H 0.0498 0.2463 0.7379 0.064 Uiso 1 1 calc R . .
C19 C 0.1800(6) 0.3226(6) 0.6944(5) 0.048(2) Uani 1 1 d . . .
H19 H 0.1978 0.3324 0.7421 0.057 Uiso 1 1 calc R . .
C20 C 0.2306(5) 0.3525(5) 0.6147(4) 0.0346(16) Uani 1 1 d . . .
C21 C 0.3282(6) 0.3945(5) 0.5823(5) 0.0353(16) Uani 1 1 d . . .
C22 C 0.4762(6) 0.4408(6) 0.6218(5) 0.0424(18) Uani 1 1 d . . .
H22A H 0.4713 0.5113 0.6014 0.051 Uiso 1 1 calc R . .
H22B H 0.5155 0.4145 0.5776 0.051 Uiso 1 1 calc R . .
C23 C 0.5334(6) 0.4012(5) 0.6993(5) 0.0408(18) Uani 1 1 d . . .
C24 C 0.4809(7) 0.3754(7) 0.7792(5) 0.058(2) Uani 1 1 d . . .
H24 H 0.4061 0.3836 0.7877 0.069 Uiso 1 1 calc R . .
C25 C 0.5399(7) 0.3371(8) 0.8474(6) 0.066(3) Uani 1 1 d . . .
H25 H 0.5032 0.3209 0.9016 0.080 Uiso 1 1 calc R . .
C26 C 0.6974(6) 0.3496(6) 0.7613(5) 0.052(2) Uani 1 1 d . . .
H26 H 0.7722 0.3414 0.7544 0.063 Uiso 1 1 calc R . .
C27 C 0.6443(6) 0.3894(6) 0.6905(5) 0.0456(19) Uani 1 1 d . . .
H27 H 0.6829 0.4083 0.6373 0.055 Uiso 1 1 calc R . .
C28 C 0.1647(6) 0.0398(6) 0.9169(5) 0.047(2) Uani 1 1 d . . .
H28 H 0.1304 -0.0077 0.9108 0.057 Uiso 1 1 calc R . .
C29 C 0.1326(7) 0.0760(7) 0.9845(5) 0.058(2) Uani 1 1 d . . .
H29 H 0.0753 0.0522 1.0229 0.070 Uiso 1 1 calc R . .
C30 C 0.2619(8) 0.1729(7) 0.9434(6) 0.062(2) Uani 1 1 d . . .
H30 H 0.2983 0.2169 0.9532 0.074 Uiso 1 1 calc R . .
C31 C 0.2972(7) 0.1428(7) 0.8733(5) 0.056(2) Uani 1 1 d . . .
H31 H 0.3544 0.1681 0.8358 0.067 Uiso 1 1 calc R . .
C32 C 0.2480(6) 0.0749(6) 0.8585(5) 0.0428(18) Uani 1 1 d . . .
C33 C 0.2773(7) 0.0404(7) 0.7825(5) 0.054(2) Uani 1 1 d . . .
H33A H 0.2944 -0.0302 0.7998 0.064 Uiso 1 1 calc R . .
H33B H 0.2167 0.0588 0.7497 0.064 Uiso 1 1 calc R . .
C34 C 0.3719(6) 0.1043(5) 0.6471(4) 0.0369(17) Uani 1 1 d . . .
C35 C 0.4649(5) 0.1498(5) 0.6035(4) 0.0359(16) Uani 1 1 d . . .
C36 C 0.5394(6) 0.1854(6) 0.6302(5) 0.0447(19) Uani 1 1 d . . .
H36 H 0.5440 0.1823 0.6855 0.054 Uiso 1 1 calc R . .
C37 C 0.6076(6) 0.2275(6) 0.5584(5) 0.0452(19) Uani 1 1 d . . .
H37 H 0.6651 0.2585 0.5577 0.054 Uiso 1 1 calc R . .
C38 C 0.5751(5) 0.2150(5) 0.4890(4) 0.0338(16) Uani 1 1 d . . .
C39 C 0.6213(5) 0.2429(5) 0.3975(4) 0.0349(16) Uani 1 1 d . . .
C40 C 0.6811(6) 0.1480(6) 0.3770(5) 0.0439(19) Uani 1 1 d . . .
H40A H 0.6290 0.1044 0.3852 0.053 Uiso 1 1 calc R . .
H40B H 0.7102 0.1653 0.3179 0.053 Uiso 1 1 calc R . .
C41 C 0.7723(7) 0.0935(6) 0.4302(7) 0.068(3) Uani 1 1 d . . .
H41A H 0.8261 0.1349 0.4207 0.102 Uiso 1 1 calc R . .
H41B H 0.8039 0.0360 0.4145 0.102 Uiso 1 1 calc R . .
H41C H 0.7444 0.0753 0.4889 0.102 Uiso 1 1 calc R . .
C42 C 0.7007(6) 0.3160(6) 0.3840(5) 0.0470(19) Uani 1 1 d . . .
H42A H 0.6616 0.3718 0.4006 0.056 Uiso 1 1 calc R . .
H42B H 0.7555 0.2852 0.4218 0.056 Uiso 1 1 calc R . .
C43 C 0.7565(8) 0.3530(9) 0.2952(7) 0.087(4) Uani 1 1 d . . .
H43A H 0.7923 0.2985 0.2763 0.131 Uiso 1 1 calc R . .
H43B H 0.8084 0.3927 0.2951 0.131 Uiso 1 1 calc R . .
H43C H 0.7042 0.3910 0.2580 0.131 Uiso 1 1 calc R . .
C44 C 0.5334(5) 0.2866(5) 0.3398(4) 0.0334(16) Uani 1 1 d . . .
C45 C 0.5317(6) 0.2895(6) 0.2586(5) 0.049(2) Uani 1 1 d . . .
H45 H 0.5877 0.2632 0.2257 0.059 Uiso 1 1 calc R . .
C46 C 0.4317(6) 0.3388(6) 0.2326(5) 0.048(2) Uani 1 1 d . . .
H46 H 0.4093 0.3509 0.1799 0.058 Uiso 1 1 calc R . .
C47 C 0.3737(6) 0.3656(5) 0.2995(4) 0.0381(17) Uani 1 1 d . . .
C48 C 0.2622(6) 0.4076(5) 0.3119(5) 0.0384(17) Uani 1 1 d . . .
C49 C 0.1056(6) 0.4749(7) 0.2465(5) 0.060(2) Uani 1 1 d . . .
H49A H 0.0886 0.5187 0.2809 0.072 Uiso 1 1 calc R . .
H49B H 0.0675 0.4194 0.2742 0.072 Uiso 1 1 calc R . .
C50 C 0.0702(6) 0.5262(6) 0.1613(5) 0.0471(19) Uani 1 1 d . . .
C51 C 0.1372(7) 0.5674(7) 0.0919(5) 0.063(2) Uani 1 1 d . . .
H51 H 0.2110 0.5576 0.0945 0.075 Uiso 1 1 calc R . .
C52 C 0.0957(8) 0.6237(7) 0.0179(6) 0.066(3) Uani 1 1 d . . .
H52 H 0.1429 0.6523 -0.0280 0.079 Uiso 1 1 calc R . .
C53 C -0.0722(9) 0.5945(8) 0.0745(8) 0.088(4) Uani 1 1 d . . .
H53 H -0.1446 0.6005 0.0685 0.106 Uiso 1 1 calc R . .
C54 C -0.0365(8) 0.5392(8) 0.1514(6) 0.077(3) Uani 1 1 d . . .
H54 H -0.0852 0.5109 0.1963 0.092 Uiso 1 1 calc R . .
O9 O 0.3242(15) 0.448(2) 0.9374(12) 0.149(9) Uani 0.50 1 d P A 1
O9' O 0.385(2) 0.513(2) 0.9481(19) 0.188(12) Uani 0.50 1 d P B 2

loop_
_atom_site_aniso_label
_atom_site_aniso_U_11
_atom_site_aniso_U_22
_atom_site_aniso_U_33
_atom_site_aniso_U_23
_atom_site_aniso_U_13
_atom_site_aniso_U_12
Hg1 0.04852(19) 0.0612(2) 0.03929(19) -0.01478(15) -0.00368(14) -0.00882(15)
Hg2 0.1040(3) 0.0694(3) 0.0431(2) -0.01639(19) -0.0205(2) 0.0191(2)
Cl1 0.0449(12) 0.0907(18) 0.0706(16) -0.0230(13) -0.0010(11) -0.0117(12)
Cl2 0.0897(18) 0.0917(19) 0.0473(14) -0.0274(13) 0.0165(12) -0.0128(15)
Cl3 0.173(3) 0.086(2) 0.137(3) -0.030(2) -0.108(3) -0.001(2)
Cl4 0.122(3) 0.131(3) 0.070(2) -0.0161(19) 0.0148(18) -0.012(2)
O1 0.041(3) 0.070(4) 0.037(3) -0.030(3) -0.010(2) 0.015(3)
O2 0.035(3) 0.062(3) 0.037(3) -0.024(3) -0.006(2) 0.000(2)
O3 0.045(3) 0.063(4) 0.034(3) -0.015(3) -0.004(2) -0.019(3)
O4 0.040(3) 0.063(4) 0.039(3) -0.023(3) -0.004(2) -0.017(3)
O5 0.043(3) 0.056(3) 0.032(3) -0.010(2) -0.008(2) -0.012(2)
O6 0.043(3) 0.077(4) 0.025(3) -0.011(3) -0.005(2) -0.009(3)
O7 0.043(3) 0.054(3) 0.031(3) -0.009(2) -0.008(2) 0.000(2)
O8 0.043(3) 0.060(4) 0.038(3) -0.006(3) -0.019(2) 0.005(3)
N1 0.048(4) 0.054(4) 0.040(4) -0.019(3) 0.004(3) -0.010(3)
N2 0.025(3) 0.038(3) 0.030(3) -0.011(3) -0.005(2) -0.004(2)
N3 0.032(3) 0.036(3) 0.028(3) -0.011(3) -0.001(2) -0.004(3)
N4 0.049(4) 0.064(5) 0.041(4) -0.008(3) -0.012(3) -0.006(3)
N5 0.059(4) 0.058(5) 0.045(4) -0.019(4) -0.008(4) 0.000(4)
N6 0.031(3) 0.039(3) 0.032(3) -0.012(3) -0.009(2) -0.007(3)
N7 0.033(3) 0.039(3) 0.026(3) -0.009(3) -0.005(2) -0.006(3)
N8 0.076(6) 0.067(5) 0.050(5) -0.011(4) -0.024(4) 0.008(4)
C1 0.038(4) 0.061(5) 0.052(5) -0.029(4) 0.004(4) -0.008(4)
C2 0.045(5) 0.071(6) 0.040(5) -0.032(4) 0.010(4) -0.009(4)
C3 0.046(5) 0.072(6) 0.058(6) -0.028(5) 0.013(4) -0.017(4)
C4 0.050(5) 0.071(6) 0.039(5) -0.026(4) 0.008(4) -0.009(4)
C5 0.046(4) 0.039(4) 0.027(4) -0.011(3) -0.005(3) 0.000(3)
C6 0.040(4) 0.066(6) 0.038(4) -0.026(4) -0.001(3) -0.001(4)
C7 0.038(4) 0.032(4) 0.035(4) -0.012(3) -0.005(3) -0.008(3)
C8 0.042(4) 0.036(4) 0.027(4) -0.012(3) -0.005(3) -0.010(3)
C9 0.042(4) 0.051(5) 0.032(4) -0.012(3) -0.011(3) -0.007(4)
C10 0.033(4) 0.048(5) 0.041(4) -0.016(4) -0.008(3) -0.001(3)
C11 0.028(4) 0.035(4) 0.032(4) -0.009(3) 0.000(3) -0.007(3)
C12 0.025(3) 0.044(4) 0.035(4) -0.013(3) 0.001(3) -0.005(3)
C13 0.029(4) 0.055(5) 0.048(5) -0.017(4) 0.003(3) -0.001(3)
C14 0.052(5) 0.051(5) 0.080(7) -0.017(5) -0.008(5) 0.012(4)
C15 0.034(4) 0.045(4) 0.035(4) -0.008(3) 0.004(3) -0.010(3)
C16 0.057(5) 0.054(5) 0.071(6) -0.010(5) -0.003(5) -0.025(4)
C17 0.032(4) 0.042(4) 0.032(4) -0.010(3) 0.002(3) -0.007(3)
C18 0.059(5) 0.074(6) 0.031(4) -0.018(4) 0.009(4) -0.025(5)
C19 0.054(5) 0.062(5) 0.033(4) -0.020(4) -0.004(4) -0.014(4)
C20 0.034(4) 0.039(4) 0.033(4) -0.014(3) -0.007(3) -0.004(3)
C21 0.040(4) 0.031(4) 0.034(4) -0.010(3) -0.007(3) 0.000(3)
C22 0.040(4) 0.051(5) 0.041(4) -0.011(4) -0.012(3) -0.016(4)
C23 0.054(5) 0.038(4) 0.036(4) -0.015(3) -0.008(4) -0.010(4)
C24 0.040(5) 0.089(7) 0.046(5) -0.025(5) -0.011(4) 0.000(4)
C25 0.051(5) 0.100(8) 0.039(5) -0.015(5) -0.003(4) -0.004(5)
C26 0.040(4) 0.057(5) 0.056(6) -0.008(4) -0.012(4) -0.010(4)
C27 0.044(5) 0.058(5) 0.038(4) -0.011(4) -0.005(3) -0.021(4)
C28 0.043(4) 0.062(5) 0.040(5) -0.017(4) -0.004(4) -0.014(4)
C29 0.048(5) 0.074(6) 0.042(5) -0.011(5) 0.002(4) 0.001(5)
C30 0.070(6) 0.065(6) 0.060(6) -0.025(5) -0.018(5) -0.012(5)
C31 0.059(5) 0.066(6) 0.043(5) -0.015(4) -0.003(4) -0.016(5)
C32 0.036(4) 0.055(5) 0.031(4) -0.007(4) -0.007(3) 0.000(4)
C33 0.055(5) 0.076(6) 0.034(4) -0.018(4) 0.003(4) -0.023(5)
C34 0.036(4) 0.039(4) 0.033(4) -0.009(3) -0.009(3) 0.004(3)
C35 0.035(4) 0.042(4) 0.027(4) -0.010(3) -0.008(3) 0.006(3)
C36 0.048(5) 0.057(5) 0.035(4) -0.017(4) -0.016(4) -0.005(4)
C37 0.040(4) 0.054(5) 0.047(5) -0.014(4) -0.012(4) -0.013(4)
C38 0.030(4) 0.037(4) 0.035(4) -0.011(3) -0.009(3) 0.000(3)
C39 0.027(3) 0.039(4) 0.041(4) -0.015(3) -0.005(3) -0.003(3)
C40 0.036(4) 0.046(5) 0.053(5) -0.021(4) -0.002(4) -0.005(3)
C41 0.055(5) 0.050(6) 0.106(8) -0.035(5) -0.026(5) 0.011(4)
C42 0.037(4) 0.044(5) 0.060(5) -0.013(4) -0.009(4) -0.008(3)
C43 0.072(7) 0.112(9) 0.075(7) -0.007(6) 0.005(6) -0.057(7)
C44 0.032(4) 0.037(4) 0.029(4) -0.006(3) -0.001(3) -0.009(3)
C45 0.044(5) 0.064(6) 0.041(5) -0.023(4) 0.002(4) -0.006(4)
C46 0.046(5) 0.067(6) 0.031(4) -0.015(4) -0.004(3) -0.010(4)
C47 0.041(4) 0.042(4) 0.029(4) -0.001(3) -0.011(3) -0.013(3)
C48 0.042(4) 0.034(4) 0.037(4) -0.001(3) -0.013(4) -0.008(3)
C49 0.041(5) 0.071(6) 0.049(5) 0.007(4) -0.016(4) 0.000(4)
C50 0.051(5) 0.045(5) 0.043(5) -0.007(4) -0.017(4) -0.002(4)
C51 0.054(5) 0.080(7) 0.048(5) -0.013(5) -0.017(4) 0.003(5)
C52 0.062(6) 0.085(7) 0.043(5) -0.011(5) -0.016(4) 0.002(5)
C53 0.063(7) 0.086(8) 0.104(9) 0.000(7) -0.048(7) -0.001(6)
C54 0.059(6) 0.086(7) 0.065(6) 0.016(5) -0.025(5) -0.014(5)
O9 0.082(12) 0.27(3) 0.087(14) -0.044(16) 0.008(10) -0.026(16)
O9' 0.16(2) 0.19(3) 0.19(3) -0.04(2) 0.06(2) -0.07(2)

loop_
_atom_type_symbol
_atom_type_description
_atom_type_scat_dispersion_real
_atom_type_scat_dispersion_imag
_atom_type_scat_source
C C 0.0033 0.0016 'International Tables Vol C Tables 4.2.6.8 and 6.1.1.4'
H H 0.0000 0.0000 'International Tables Vol C Tables 4.2.6.8 and 6.1.1.4'
N N 0.0061 0.0033 'International Tables Vol C Tables 4.2.6.8 and 6.1.1.4'
O O 0.0106 0.0060 'International Tables Vol C Tables 4.2.6.8 and 6.1.1.4'
Cl Cl 0.1484 0.1585 'International Tables Vol C Tables 4.2.6.8 and 6.1.1.4'
Hg Hg -2.3894 9.2266 'International Tables Vol C Tables 4.2.6.8 and 6.1.1.4'

loop_
_geom_angle_atom_site_label_1
_geom_angle_atom_site_label_2
_geom_angle_atom_site_label_3
_geom_angle
_geom_angle_site_symmetry_1
_geom_angle_site_symmetry_3
Cl2 Hg1 Cl1 153.09(10) . .
Cl2 Hg1 N1 105.23(16) . .
Cl1 Hg1 N1 95.16(16) . .
Cl2 Hg1 N4 99.50(18) . 2_656
Cl1 Hg1 N4 100.33(17) . 2_656
N1 Hg1 N4 82.8(2) . 2_656
Cl3 Hg2 Cl4 150.38(14) . .
Cl3 Hg2 N8 97.5(2) . 2_566
Cl4 Hg2 N8 104.0(2) . 2_566
Cl3 Hg2 N5 96.0(2) . .
Cl4 Hg2 N5 103.6(2) . .
N8 Hg2 N5 91.2(2) 2_566 .
C7 O1 C6 119.7(6) . .
C21 O4 C22 116.5(6) . .
C34 O6 C33 117.1(6) . .
C48 O8 C49 115.8(6) . .
C3 N1 C2 117.9(7) . .
C3 N1 Hg1 118.9(5) . .
C2 N1 Hg1 123.2(5) . .
C11 N2 C8 109.6(6) . .
C11 N2 H2 125.2 . .
C8 N2 H2 125.2 . .
C17 N3 C20 109.9(6) . .
C17 N3 H3 125.0 . .
C20 N3 H3 125.0 . .
C26 N4 C25 117.5(7) . .
C26 N4 Hg1 120.3(5) . 2_656
C25 N4 Hg1 118.3(6) . 2_656
C29 N5 C30 116.3(8) . .
C29 N5 Hg2 121.4(6) . .
C30 N5 Hg2 121.2(6) . .
C38 N6 C35 110.2(6) . .
C38 N6 H6 124.9 . .
C35 N6 H6 124.9 . .
C47 N7 C44 109.6(6) . .
C47 N7 H7 125.2 . .
C44 N7 H7 125.2 . .
C52 N8 C53 117.2(8) . .
C52 N8 Hg2 124.3(7) . 2_566
C53 N8 Hg2 116.6(6) . 2_566
C2 C1 C5 120.2(7) . .
C2 C1 H1 119.9 . .
C5 C1 H1 119.9 . .
N1 C2 C1 122.5(7) . .
N1 C2 H2A 118.8 . .
C1 C2 H2A 118.8 . .
N1 C3 C4 122.9(8) . .
N1 C3 H3A 118.6 . .
C4 C3 H3A 118.6 . .
C5 C4 C3 119.7(7) . .
C5 C4 H4 120.2 . .
C3 C4 H4 120.2 . .
C1 C5 C4 116.8(7) . .
C1 C5 C6 121.5(7) . .
C4 C5 C6 121.7(7) . .
O1 C6 C5 108.7(6) . .
O1 C6 H6A 110.0 . .
C5 C6 H6A 110.0 . .
O1 C6 H6B 110.0 . .
C5 C6 H6B 110.0 . .
H6A C6 H6B 108.3 . .
O2 C7 O1 125.1(6) . .
O2 C7 C8 125.2(6) . .
O1 C7 C8 109.8(6) . .
N2 C8 C9 107.7(6) . .
N2 C8 C7 121.5(6) . .
C9 C8 C7 130.8(7) . .
C8 C9 C10 107.3(6) . .
C8 C9 H9 126.4 . .
C10 C9 H9 126.4 . .
C11 C10 C9 107.9(6) . .
C11 C10 H10 126.0 . .
C9 C10 H10 126.0 . .
N2 C11 C10 107.5(6) . .
N2 C11 C12 121.5(6) . .
C10 C11 C12 130.7(6) . .
C11 C12 C17 111.3(5) . .
C11 C12 C13 110.7(6) . .
C17 C12 C13 109.3(6) . .
C11 C12 C15 108.4(6) . .
C17 C12 C15 107.5(6) . .
C13 C12 C15 109.5(6) . .
C14 C13 C12 115.8(6) . .
C14 C13 H13A 108.3 . .
C12 C13 H13A 108.3 . .
C14 C13 H13B 108.3 . .
C12 C13 H13B 108.3 . .
H13A C13 H13B 107.4 . .
C13 C14 H14A 109.5 . .
C13 C14 H14B 109.5 . .
H14A C14 H14B 109.5 . .
C13 C14 H14C 109.5 . .
H14A C14 H14C 109.5 . .
H14B C14 H14C 109.5 . .
C16 C15 C12 115.4(6) . .
C16 C15 H15A 108.4 . .
C12 C15 H15A 108.4 . .
C16 C15 H15B 108.4 . .
C12 C15 H15B 108.4 . .
H15A C15 H15B 107.5 . .
C15 C16 H16A 109.5 . .
C15 C16 H16B 109.5 . .
H16A C16 H16B 109.5 . .
C15 C16 H16C 109.5 . .
H16A C16 H16C 109.5 . .
H16B C16 H16C 109.5 . .
N3 C17 C18 106.6(6) . .
N3 C17 C12 123.7(6) . .
C18 C17 C12 129.6(6) . .
C17 C18 C19 108.4(7) . .
C17 C18 H18 125.8 . .
C19 C18 H18 125.8 . .
C20 C19 C18 107.7(7) . .
C20 C19 H19 126.1 . .
C18 C19 H19 126.1 . .
C19 C20 N3 107.4(6) . .
C19 C20 C21 131.7(7) . .
N3 C20 C21 120.5(6) . .
O3 C21 O4 121.9(6) . .
O3 C21 C20 126.6(7) . .
O4 C21 C20 111.5(6) . .
O4 C22 C23 108.3(6) . .
O4 C22 H22A 110.0 . .
C23 C22 H22A 110.0 . .
O4 C22 H22B 110.0 . .
C23 C22 H22B 110.0 . .
H22A C22 H22B 108.4 . .
C24 C23 C27 117.8(7) . .
C24 C23 C22 123.1(7) . .
C27 C23 C22 119.1(7) . .
C23 C24 C25 119.5(8) . .
C23 C24 H24 120.3 . .
C25 C24 H24 120.3 . .
N4 C25 C24 122.7(8) . .
N4 C25 H25 118.6 . .
C24 C25 H25 118.6 . .
N4 C26 C27 123.1(7) . .
N4 C26 H26 118.4 . .
C27 C26 H26 118.4 . .
C26 C27 C23 119.4(7) . .
C26 C27 H27 120.3 . .
C23 C27 H27 120.3 . .
C32 C28 C29 119.2(8) . .
C32 C28 H28 120.4 . .
C29 C28 H28 120.4 . .
N5 C29 C28 124.1(8) . .
N5 C29 H29 118.0 . .
C28 C29 H29 118.0 . .
N5 C30 C31 123.3(9) . .
N5 C30 H30 118.3 . .
C31 C30 H30 118.3 . .
C30 C31 C32 120.0(8) . .
C30 C31 H31 120.0 . .
C32 C31 H31 120.0 . .
C28 C32 C31 117.0(8) . .
C28 C32 C33 118.8(7) . .
C31 C32 C33 124.1(7) . .
O6 C33 C32 109.9(7) . .
O6 C33 H33A 109.7 . .
C32 C33 H33A 109.7 . .
O6 C33 H33B 109.7 . .
C32 C33 H33B 109.7 . .
H33A C33 H33B 108.2 . .
O5 C34 O6 122.5(7) . .
O5 C34 C35 126.1(7) . .
O6 C34 C35 111.5(6) . .
C36 C35 N6 107.9(6) . .
C36 C35 C34 132.4(7) . .
N6 C35 C34 119.7(6) . .
C35 C36 C37 107.0(7) . .
C35 C36 H36 126.5 . .
C37 C36 H36 126.5 . .
C38 C37 C36 108.5(6) . .
C38 C37 H37 125.7 . .
C36 C37 H37 125.7 . .
N6 C38 C37 106.4(6) . .
N6 C38 C39 122.7(6) . .
C37 C38 C39 130.9(6) . .
C38 C39 C44 111.3(5) . .
C38 C39 C42 108.3(6) . .
C44 C39 C42 110.9(6) . .
C38 C39 C40 108.1(6) . .
C44 C39 C40 107.4(6) . .
C42 C39 C40 110.7(6) . .
C41 C40 C39 114.6(7) . .
C41 C40 H40A 108.6 . .
C39 C40 H40A 108.6 . .
C41 C40 H40B 108.6 . .
C39 C40 H40B 108.6 . .
H40A C40 H40B 107.6 . .
C40 C41 H41A 109.5 . .
C40 C41 H41B 109.5 . .
H41A C41 H41B 109.5 . .
C40 C41 H41C 109.5 . .
H41A C41 H41C 109.5 . .
H41B C41 H41C 109.5 . .
C43 C42 C39 116.5(7) . .
C43 C42 H42A 108.2 . .
C39 C42 H42A 108.2 . .
C43 C42 H42B 108.2 . .
C39 C42 H42B 108.2 . .
H42A C42 H42B 107.3 . .
C42 C43 H43A 109.5 . .
C42 C43 H43B 109.5 . .
H43A C43 H43B 109.5 . .
C42 C43 H43C 109.5 . .
H43A C43 H43C 109.5 . .
H43B C43 H43C 109.5 . .
C45 C44 N7 106.9(6) . .
C45 C44 C39 130.3(7) . .
N7 C44 C39 122.8(6) . .
C44 C45 C46 108.8(7) . .
C44 C45 H45 125.6 . .
C46 C45 H45 125.6 . .
C47 C46 C45 106.8(7) . .
C47 C46 H46 126.6 . .
C45 C46 H46 126.6 . .
C46 C47 N7 107.9(7) . .
C46 C47 C48 130.8(7) . .
N7 C47 C48 120.8(6) . .
O7 C48 O8 122.7(7) . .
O7 C48 C47 125.4(6) . .
O8 C48 C47 111.9(6) . .
O8 C49 C50 110.1(7) . .
O8 C49 H49A 109.6 . .
C50 C49 H49A 109.6 . .
O8 C49 H49B 109.6 . .
C50 C49 H49B 109.6 . .
H49A C49 H49B 108.2 . .
C51 C50 C54 116.7(8) . .
C51 C50 C49 123.9(7) . .
C54 C50 C49 119.3(8) . .
C50 C51 C52 120.1(8) . .
C50 C51 H51 119.9 . .
C52 C51 H51 119.9 . .
N8 C52 C51 123.1(9) . .
N8 C52 H52 118.4 . .
C51 C52 H52 118.4 . .
N8 C53 C54 122.7(9) . .
N8 C53 H53 118.6 . .
C54 C53 H53 118.6 . .
C50 C54 C53 120.0(9) . .
C50 C54 H54 120.0 . .
C53 C54 H54 120.0 . .

loop_
_geom_bond_atom_site_label_1
_geom_bond_atom_site_label_2
_geom_bond_distance
_geom_bond_site_symmetry_2
Hg1 Cl2 2.326(2) .
Hg1 Cl1 2.341(2) .
Hg1 N1 2.452(6) .
Hg1 N4 2.454(6) 2_656
Hg2 Cl3 2.336(4) .
Hg2 Cl4 2.340(4) .
Hg2 N8 2.440(7) 2_566
Hg2 N5 2.445(7) .
O1 C7 1.324(8) .
O1 C6 1.424(8) .
O2 C7 1.215(8) .
O3 C21 1.215(8) .
O4 C21 1.353(8) .
O4 C22 1.444(8) .
O5 C34 1.200(8) .
O6 C34 1.347(8) .
O6 C33 1.438(9) .
O7 C48 1.214(9) .
O8 C48 1.343(8) .
O8 C49 1.413(9) .
N1 C3 1.318(10) .
N1 C2 1.328(10) .
N2 C11 1.357(8) .
N2 C8 1.370(8) .
N2 H2 0.8600 .
N3 C17 1.355(8) .
N3 C20 1.376(9) .
N3 H3 0.8600 .
N4 C26 1.324(10) .
N4 C25 1.330(10) .
N4 Hg1 2.454(6) 2_656
N5 C29 1.322(11) .
N5 C30 1.331(11) .
N6 C38 1.359(8) .
N6 C35 1.371(9) .
N6 H6 0.8600 .
N7 C47 1.367(8) .
N7 C44 1.369(9) .
N7 H7 0.8600 .
N8 C52 1.315(11) .
N8 C53 1.321(13) .
N8 Hg2 2.440(7) 2_566
C1 C2 1.375(11) .
C1 C5 1.375(10) .
C1 H1 0.9300 .
C2 H2A 0.9300 .
C3 C4 1.382(12) .
C3 H3A 0.9300 .
C4 C5 1.378(11) .
C4 H4 0.9300 .
C5 C6 1.484(10) .
C6 H6A 0.9700 .
C6 H6B 0.9700 .
C7 C8 1.457(10) .
C8 C9 1.371(10) .
C9 C10 1.398(10) .
C9 H9 0.9300 .
C10 C11 1.374(10) .
C10 H10 0.9300 .
C11 C12 1.508(9) .
C12 C17 1.515(10) .
C12 C13 1.537(9) .
C12 C15 1.565(10) .
C13 C14 1.515(11) .
C13 H13A 0.9700 .
C13 H13B 0.9700 .
C14 H14A 0.9600 .
C14 H14B 0.9600 .
C14 H14C 0.9600 .
C15 C16 1.511(11) .
C15 H15A 0.9700 .
C15 H15B 0.9700 .
C16 H16A 0.9600 .
C16 H16B 0.9600 .
C16 H16C 0.9600 .
C17 C18 1.378(10) .
C18 C19 1.389(11) .
C18 H18 0.9300 .
C19 C20 1.358(10) .
C19 H19 0.9300 .
C20 C21 1.437(10) .
C22 C23 1.498(10) .
C22 H22A 0.9700 .
C22 H22B 0.9700 .
C23 C24 1.366(11) .
C23 C27 1.380(10) .
C24 C25 1.384(11) .
C24 H24 0.9300 .
C25 H25 0.9300 .
C26 C27 1.374(11) .
C26 H26 0.9300 .
C27 H27 0.9300 .
C28 C32 1.373(10) .
C28 C29 1.378(12) .
C28 H28 0.9300 .
C29 H29 0.9300 .
C30 C31 1.369(12) .
C30 H30 0.9300 .
C31 C32 1.377(11) .
C31 H31 0.9300 .
C32 C33 1.491(11) .
C33 H33A 0.9700 .
C33 H33B 0.9700 .
C34 C35 1.441(10) .
C35 C36 1.364(10) .
C36 C37 1.401(11) .
C36 H36 0.9300 .
C37 C38 1.381(10) .
C37 H37 0.9300 .
C38 C39 1.505(10) .
C39 C44 1.517(9) .
C39 C42 1.549(10) .
C39 C40 1.565(10) .
C40 C41 1.525(11) .
C40 H40A 0.9700 .
C40 H40B 0.9700 .
C41 H41A 0.9600 .
C41 H41B 0.9600 .
C41 H41C 0.9600 .
C42 C43 1.517(12) .
C42 H42A 0.9700 .
C42 H42B 0.9700 .
C43 H43A 0.9600 .
C43 H43B 0.9600 .
C43 H43C 0.9600 .
C44 C45 1.359(10) .
C45 C46 1.404(11) .
C45 H45 0.9300 .
C46 C47 1.366(11) .
C46 H46 0.9300 .
C47 C48 1.446(10) .
C49 C50 1.491(10) .
C49 H49A 0.9700 .
C49 H49B 0.9700 .
C50 C51 1.365(12) .
C50 C54 1.367(11) .
C51 C52 1.380(11) .
C51 H51 0.9300 .
C52 H52 0.9300 .
C53 C54 1.385(13) .
C53 H53 0.9300 .
C54 H54 0.9300 .

loop_
_geom_torsion_atom_site_label_1
_geom_torsion_atom_site_label_2
_geom_torsion_atom_site_label_3
_geom_torsion_atom_site_label_4
_geom_torsion
_geom_torsion_site_symmetry_1
Cl2 Hg1 N1 C3 169.4(6) .
Cl1 Hg1 N1 C3 7.1(6) .
N4 Hg1 N1 C3 -92.6(7) 2_656
Cl2 Hg1 N1 C2 -13.7(7) .
Cl1 Hg1 N1 C2 -176.0(6) .
N4 Hg1 N1 C2 84.2(6) 2_656
Cl3 Hg2 N5 C29 169.0(6) .
Cl4 Hg2 N5 C29 11.4(7) .
N8 Hg2 N5 C29 -93.4(7) 2_566
Cl3 Hg2 N5 C30 -23.2(7) .
Cl4 Hg2 N5 C30 179.2(6) .
N8 Hg2 N5 C30 74.4(7) 2_566
C3 N1 C2 C1 1.3(13) .
Hg1 N1 C2 C1 -175.6(6) .
C5 C1 C2 N1 0.0(13) .
C2 N1 C3 C4 -2.2(13) .
Hg1 N1 C3 C4 174.8(7) .
N1 C3 C4 C5 1.9(14) .
C2 C1 C5 C4 -0.3(12) .
C2 C1 C5 C6 178.1(8) .
C3 C4 C5 C1 -0.6(12) .
C3 C4 C5 C6 -179.0(8) .
C7 O1 C6 C5 141.1(7) .
C1 C5 C6 O1 165.5(7) .
C4 C5 C6 O1 -16.2(10) .
C6 O1 C7 O2 -0.2(11) .
C6 O1 C7 C8 -178.7(6) .
C11 N2 C8 C9 0.7(8) .
C11 N2 C8 C7 178.1(6) .
O2 C7 C8 N2 -2.1(11) .
O1 C7 C8 N2 176.5(6) .
O2 C7 C8 C9 174.7(8) .
O1 C7 C8 C9 -6.8(11) .
N2 C8 C9 C10 -0.3(8) .
C7 C8 C9 C10 -177.4(7) .
C8 C9 C10 C11 -0.2(9) .
C8 N2 C11 C10 -0.8(8) .
C8 N2 C11 C12 174.0(6) .
C9 C10 C11 N2 0.6(8) .
C9 C10 C11 C12 -173.5(7) .
N2 C11 C12 C17 50.3(9) .
C10 C11 C12 C17 -136.3(8) .
N2 C11 C12 C13 172.0(6) .
C10 C11 C12 C13 -14.5(11) .
N2 C11 C12 C15 -67.8(8) .
C10 C11 C12 C15 105.6(8) .
C11 C12 C13 C14 -68.9(9) .
C17 C12 C13 C14 54.1(9) .
C15 C12 C13 C14 171.6(7) .
C11 C12 C15 C16 -55.6(8) .
C17 C12 C15 C16 -176.0(6) .
C13 C12 C15 C16 65.3(8) .
C20 N3 C17 C18 0.3(8) .
C20 N3 C17 C12 -177.6(6) .
C11 C12 C17 N3 15.9(9) .
C13 C12 C17 N3 -106.7(7) .
C15 C12 C17 N3 134.5(7) .
C11 C12 C17 C18 -161.5(8) .
C13 C12 C17 C18 76.0(10) .
C15 C12 C17 C18 -42.9(10) .
N3 C17 C18 C19 0.1(9) .
C12 C17 C18 C19 177.8(7) .
C17 C18 C19 C20 -0.5(10) .
C18 C19 C20 N3 0.7(9) .
C18 C19 C20 C21 -171.5(8) .
C17 N3 C20 C19 -0.6(8) .
C17 N3 C20 C21 172.6(6) .
C22 O4 C21 O3 -9.9(10) .
C22 O4 C21 C20 170.5(6) .
C19 C20 C21 O3 174.6(8) .
N3 C20 C21 O3 3.4(11) .
C19 C20 C21 O4 -5.8(11) .
N3 C20 C21 O4 -177.0(6) .
C21 O4 C22 C23 -146.2(6) .
O4 C22 C23 C24 -20.8(11) .
O4 C22 C23 C27 159.0(7) .
C27 C23 C24 C25 -1.4(13) .
C22 C23 C24 C25 178.4(8) .
C26 N4 C25 C24 2.6(15) .
Hg1 N4 C25 C24 -155.0(8) 2_656
C23 C24 C25 N4 -1.1(15) .
C25 N4 C26 C27 -1.7(13) .
Hg1 N4 C26 C27 155.5(7) 2_656
N4 C26 C27 C23 -0.8(13) .
C24 C23 C27 C26 2.3(12) .
C22 C23 C27 C26 -177.5(7) .
C30 N5 C29 C28 -1.9(13) .
Hg2 N5 C29 C28 166.4(6) .
C32 C28 C29 N5 -1.0(13) .
C29 N5 C30 C31 3.7(13) .
Hg2 N5 C30 C31 -164.7(7) .
N5 C30 C31 C32 -2.6(14) .
C29 C28 C32 C31 2.2(12) .
C29 C28 C32 C33 -175.8(8) .
C30 C31 C32 C28 -0.5(12) .
C30 C31 C32 C33 177.3(8) .
C34 O6 C33 C32 -145.6(7) .
C28 C32 C33 O6 -177.8(7) .
C31 C32 C33 O6 4.4(11) .
C33 O6 C34 O5 -1.2(11) .
C33 O6 C34 C35 177.6(7) .
C38 N6 C35 C36 0.1(8) .
C38 N6 C35 C34 177.3(6) .
O5 C34 C35 C36 168.9(8) .
O6 C34 C35 C36 -9.9(11) .
O5 C34 C35 N6 -7.6(11) .
O6 C34 C35 N6 173.7(6) .
N6 C35 C36 C37 0.8(8) .
C34 C35 C36 C37 -176.0(7) .
C35 C36 C37 C38 -1.3(9) .
C35 N6 C38 C37 -0.9(8) .
C35 N6 C38 C39 178.5(6) .
C36 C37 C38 N6 1.4(8) .
C36 C37 C38 C39 -177.9(7) .
N6 C38 C39 C44 43.9(9) .
C37 C38 C39 C44 -136.9(8) .
N6 C38 C39 C42 166.0(6) .
C37 C38 C39 C42 -14.8(10) .
N6 C38 C39 C40 -73.9(8) .
C37 C38 C39 C40 105.3(9) .
C38 C39 C40 C41 -59.2(8) .
C44 C39 C40 C41 -179.5(7) .
C42 C39 C40 C41 59.3(9) .
C38 C39 C42 C43 179.8(7) .
C44 C39 C42 C43 -57.8(9) .
C40 C39 C42 C43 61.4(9) .
C47 N7 C44 C45 0.0(8) .
C47 N7 C44 C39 179.6(6) .
C38 C39 C44 C45 -153.7(8) .
C42 C39 C44 C45 85.6(10) .
C40 C39 C44 C45 -35.5(10) .
C38 C39 C44 N7 26.8(9) .
C42 C39 C44 N7 -93.9(8) .
C40 C39 C44 N7 145.0(6) .
N7 C44 C45 C46 -0.1(9) .
C39 C44 C45 C46 -179.7(7) .
C44 C45 C46 C47 0.2(9) .
C45 C46 C47 N7 -0.1(9) .
C45 C46 C47 C48 -171.8(8) .
C44 N7 C47 C46 0.1(8) .
C44 N7 C47 C48 172.7(6) .
C49 O8 C48 O7 -8.2(11) .
C49 O8 C48 C47 173.0(7) .
C46 C47 C48 O7 166.3(8) .
N7 C47 C48 O7 -4.5(11) .
C46 C47 C48 O8 -15.0(11) .
N7 C47 C48 O8 174.3(6) .
C48 O8 C49 C50 170.8(7) .
O8 C49 C50 C51 -22.4(13) .
O8 C49 C50 C54 161.9(9) .
C54 C50 C51 C52 3.7(15) .
C49 C50 C51 C52 -172.1(9) .
C53 N8 C52 C51 -2.5(16) .
Hg2 N8 C52 C51 160.9(8) 2_566
C50 C51 C52 N8 -1.5(16) .
C52 N8 C53 C54 4.4(17) .
Hg2 N8 C53 C54 -160.4(10) 2_566
C51 C50 C54 C53 -1.9(16) .
C49 C50 C54 C53 174.1(10) .
N8 C53 C54 C50 -2.2(19) .
